data_2022778
loop_
_publ_author_name
'Tirkasheva, Sarvinoz I.'
'Ziyadullaev, Odiljon E.'
'Eshimbetov, Alisher G.'
'Ibragimov, Bakhtiyar T.'
'Ashurov, Jamshid M.'

_publ_section_title
;
 Synthesis, crystal structure, Hirshfeld surface analysis and DFT study of
 the 1,1&#x2032;-(buta-1,3-diyne-1,4-diyl)bis(cyclohexan-1-ol)
;
_journal_coeditor_code ZV2024
_journal_issue 7
_journal_name_full 'Acta Crystallographica Section E Crystallographic Communications'
_journal_paper_doi 10.1107/S2056989023004772
_journal_volume 79
_journal_year 2023
_chemical_formula_iupac 'C16 H22 O2'
_chemical_formula_moiety 'C16 H22 O2'
_chemical_formula_sum 'C16 H22 O2'
_chemical_formula_weight 246.33
_chemical_name_common
;
1-[4-(1-Hydroxycyclohexan-1-yl)buta-1,3-diyne-1-yl]cyclohexan-1-ol
;
_chemical_name_systematic
;
1,1'-(Buta-1,3-diyne-1,4-diyl)bis(cyclohexan-1-ol)
;
_space_group_crystal_system monoclinic
_space_group_IT_number 13
_space_group_name_Hall '-P 2yc'
_space_group_name_H-M_alt 'P 1 2/c 1'
_atom_sites_solution_hydrogens geom
_audit_creation_method
;
Olex2 1.5-beta
(compiled 2022.04.07 svn.rca3783a0 for OlexSys, GUI svn.r6498)
;
_cell_angle_alpha 90
_cell_angle_beta 90.308(2)
_cell_angle_gamma 90
_cell_formula_units_Z 4
_cell_length_a 10.4134(2)
_cell_length_b 6.9167(2)
_cell_length_c 20.4801(5)
_cell_measurement_reflns_used 4018
_cell_measurement_temperature 293(2)
_cell_measurement_theta_max 70.1670
_cell_measurement_theta_min 4.2390
_cell_volume 1475.09(6)
_computing_cell_refinement
;
CrysAlisPro 1.171.40.84a (Rigaku OD, 2020)
;
_computing_data_collection
;
CrysAlisPro 1.171.40.84a (Rigaku OD, 2020)
;
_computing_data_reduction
;
CrysAlisPro 1.171.40.84a (Rigaku OD, 2020)
;
_computing_molecular_graphics
;
Mercury (Macrae et al., 2020)
;
_computing_publication_material
;
publCIF (Westrip, 2010)
;
_computing_structure_refinement
;
<i>SHELXL2019/2</i> (Sheldrick, 2015b)
;
_computing_structure_solution
;
<i>SHELXT2018/2</i> (Sheldrick, 2015a)
;
_diffrn_ambient_temperature 293(2)
_diffrn_detector 'Hybrid Pixel Array Detector'
_diffrn_detector_area_resol_mean 10.0000
_diffrn_measured_fraction_theta_full 1.000
_diffrn_measured_fraction_theta_max 0.993
_diffrn_measurement_device 'four-circle diffractometer'
_diffrn_measurement_device_type 'XtaLAB Synergy, Single source at home/near, HyPix3000'
_diffrn_measurement_method '\w scans'
_diffrn_radiation_monochromator mirror
_diffrn_radiation_probe x-ray
_diffrn_radiation_type 'Cu K\a'
_diffrn_radiation_wavelength 1.54184
_diffrn_reflns_av_R_equivalents 0.0382
_diffrn_reflns_av_unetI/netI 0.0276
_diffrn_reflns_limit_h_max 12
_diffrn_reflns_limit_h_min -12
_diffrn_reflns_limit_k_max 8
_diffrn_reflns_limit_k_min -8
_diffrn_reflns_limit_l_max 25
_diffrn_reflns_limit_l_min -25
_diffrn_reflns_number 13939
_diffrn_reflns_theta_full 67.684
_diffrn_reflns_theta_max 71.518
_diffrn_reflns_theta_min 4.246
_diffrn_source 'micro-focus sealed X-ray tube'
_exptl_absorpt_coefficient_mu 0.559
_exptl_absorpt_correction_T_max 1.00000
_exptl_absorpt_correction_T_min 0.96014
_exptl_absorpt_correction_type multi-scan
_exptl_absorpt_process_details
;
(CrysAlisPro; Rigaku OD, 2020)
;
_exptl_crystal_colour colorless
_exptl_crystal_density_diffrn 1.109
_exptl_crystal_description block
_exptl_crystal_F_000 536
_exptl_crystal_size_max 0.30
_exptl_crystal_size_mid 0.24
_exptl_crystal_size_min 0.15
_refine_diff_density_max 0.124
_refine_diff_density_min -0.157
_refine_ls_extinction_coef 0.0018(4)
_refine_ls_extinction_expression Fc^*^=kFc[1+0.001xFc^2^\l^3^/sin(2\q)]^-1/4^
_refine_ls_extinction_method
;
<i>SHELXL2019/2</i> (Sheldrick, 2015b)
;
_refine_ls_goodness_of_fit_ref 1.066
_refine_ls_hydrogen_treatment constr
_refine_ls_matrix_type full
_refine_ls_number_parameters 166
_refine_ls_number_reflns 2866
_refine_ls_number_restraints 0
_refine_ls_restrained_S_all 1.066
_refine_ls_R_factor_all 0.0594
_refine_ls_R_factor_gt 0.0444
_refine_ls_shift/su_max 0.001
_refine_ls_shift/su_mean 0.000
_refine_ls_structure_factor_coef Fsqd
_refine_ls_weighting_details 'w=1/[\s^2^(Fo^2^)+(0.0565P)^2^+0.2398P] where P=(Fo^2^+2Fc^2^)/3'
_refine_ls_weighting_scheme calc
_refine_ls_wR_factor_gt 0.1181
_refine_ls_wR_factor_ref 0.1291
_reflns_number_gt 2161
_reflns_number_total 2866
_reflns_threshold_expression 'I > 2\s(I)'
_cod_data_source_file zv2024sup1.cif
_cod_data_source_block I
_cod_database_code 2022778
_shelx_space_group_comment
;
The symmetry employed for this shelxl refinement is uniquely defined
by the following loop, which should always be used as a source of
symmetry information in preference to the above space-group names.
They are only intended as comments.
;

loop_
_space_group_symop_operation_xyz
'x, y, z'
'-x, y, -z+1/2'
'-x, -y, -z'
'x, -y, z-1/2'

loop_
_atom_site_type_symbol
_atom_site_label
_atom_site_fract_x
_atom_site_fract_y
_atom_site_fract_z
_atom_site_U_iso_or_equiv
_atom_site_adp_type
_atom_site_calc_flag
_atom_site_occupancy
_atom_site_disorder_assembly
_atom_site_disorder_group
O O1A 0.61299(10) 0.28504(18) 0.67530(5) 0.0500(3) Uani d 1 . .
H H1A 0.534651 0.297081 0.675485 0.075 Uiso calc 1 . .
O O1B 0.35098(10) 0.28922(18) 0.69056(5) 0.0514(3) Uani d 1 . .
H H1B 0.352776 0.275754 0.730331 0.077 Uiso calc 1 . .
C C8B 0.05502(14) 0.1260(2) 0.73133(7) 0.0436(4) Uani d 1 . .
C C7B 0.15086(14) 0.1312(2) 0.69953(7) 0.0428(4) Uani d 1 . .
C C7A 0.59587(14) 0.4643(3) 0.57736(7) 0.0438(4) Uani d 1 . .
C C1A 0.66899(13) 0.4401(2) 0.63846(7) 0.0396(4) Uani d 1 . .
C C1B 0.27132(13) 0.1416(2) 0.66200(7) 0.0393(4) Uani d 1 . .
C C8A 0.53529(14) 0.4875(2) 0.52842(7) 0.0454(4) Uani d 1 . .
C C6B 0.24442(16) 0.2025(3) 0.59194(7) 0.0515(4) Uani d 1 . .
H H6BA 0.325069 0.226105 0.569837 0.062 Uiso calc 1 . .
H H6BB 0.195840 0.322206 0.591871 0.062 Uiso calc 1 . .
C C2A 0.80687(15) 0.3812(3) 0.62439(9) 0.0572(5) Uani d 1 . .
H H2AA 0.806869 0.268548 0.596191 0.069 Uiso calc 1 . .
H H2AB 0.849339 0.346281 0.664971 0.069 Uiso calc 1 . .
C C6A 0.66516(19) 0.6273(3) 0.67772(8) 0.0578(5) Uani d 1 . .
H H6AA 0.576503 0.666216 0.683656 0.069 Uiso calc 1 . .
H H6AB 0.702445 0.604832 0.720557 0.069 Uiso calc 1 . .
C C2B 0.33965(16) -0.0527(3) 0.66322(10) 0.0581(5) Uani d 1 . .
H H2BA 0.423514 -0.038974 0.643367 0.070 Uiso calc 1 . .
H H2BB 0.352351 -0.092677 0.708192 0.070 Uiso calc 1 . .
C C5B 0.1692(2) 0.0480(4) 0.55515(9) 0.0738(6) Uani d 1 . .
H H5BA 0.084237 0.036283 0.573930 0.089 Uiso calc 1 . .
H H5BB 0.159152 0.086946 0.509906 0.089 Uiso calc 1 . .
C C3B 0.2648(2) -0.2066(3) 0.62734(12) 0.0791(7) Uani d 1 . .
H H3BA 0.184876 -0.230967 0.650026 0.095 Uiso calc 1 . .
H H3BB 0.313885 -0.325736 0.627015 0.095 Uiso calc 1 . .
C C3A 0.88123(18) 0.5442(4) 0.59165(11) 0.0813(7) Uani d 1 . .
H H3AA 0.845971 0.567268 0.548409 0.098 Uiso calc 1 . .
H H3AB 0.970324 0.506143 0.586823 0.098 Uiso calc 1 . .
C C5A 0.7378(2) 0.7890(3) 0.64418(11) 0.0819(7) Uani d 1 . .
H H5AA 0.695858 0.820426 0.603132 0.098 Uiso calc 1 . .
H H5AB 0.736769 0.903581 0.671491 0.098 Uiso calc 1 . .
C C4A 0.8742(3) 0.7302(4) 0.63159(13) 0.0994(9) Uani d 1 . .
H H4AA 0.918322 0.711258 0.672939 0.119 Uiso calc 1 . .
H H4AB 0.917728 0.833008 0.608294 0.119 Uiso calc 1 . .
C C4B 0.2359(3) -0.1460(4) 0.55798(13) 0.0955(9) Uani d 1 . .
H H4BA 0.181703 -0.242772 0.537411 0.115 Uiso calc 1 . .
H H4BB 0.315449 -0.139078 0.533687 0.115 Uiso calc 1 . .

loop_
_atom_site_aniso_label
_atom_site_aniso_U_11
_atom_site_aniso_U_22
_atom_site_aniso_U_33
_atom_site_aniso_U_12
_atom_site_aniso_U_13
_atom_site_aniso_U_23
O1A 0.0444(6) 0.0596(7) 0.0460(6) -0.0077(5) -0.0005(5) 0.0128(5)
O1B 0.0458(6) 0.0646(8) 0.0439(6) -0.0126(5) 0.0007(5) -0.0067(6)
C8B 0.0370(7) 0.0557(10) 0.0381(8) -0.0001(7) 0.0016(6) -0.0007(7)
C7B 0.0391(8) 0.0511(9) 0.0382(8) -0.0013(7) 0.0020(6) -0.0006(7)
C7A 0.0400(8) 0.0532(10) 0.0381(8) -0.0031(7) -0.0021(6) 0.0029(7)
C1A 0.0371(7) 0.0488(9) 0.0327(7) -0.0037(6) -0.0029(6) 0.0055(6)
C1B 0.0336(7) 0.0472(9) 0.0372(8) -0.0037(6) 0.0038(6) -0.0016(6)
C8A 0.0410(8) 0.0567(10) 0.0382(8) -0.0043(7) -0.0039(6) 0.0053(7)
C6B 0.0540(9) 0.0611(11) 0.0394(8) -0.0133(8) 0.0027(7) 0.0063(8)
C2A 0.0415(8) 0.0768(13) 0.0533(10) 0.0059(8) 0.0012(7) 0.0159(9)
C6A 0.0735(12) 0.0561(11) 0.0438(9) -0.0029(9) -0.0048(8) -0.0029(8)
C2B 0.0479(9) 0.0556(11) 0.0708(12) 0.0078(8) 0.0113(8) 0.0058(9)
C5B 0.0848(14) 0.0970(17) 0.0396(9) -0.0355(13) -0.0045(9) 0.0000(10)
C3B 0.0827(14) 0.0484(11) 0.1065(19) -0.0005(10) 0.0212(13) -0.0140(12)
C3A 0.0423(10) 0.120(2) 0.0817(14) -0.0086(11) 0.0073(9) 0.0352(15)
C5A 0.121(2) 0.0562(13) 0.0686(13) -0.0264(13) -0.0130(13) -0.0001(10)
C4A 0.0975(19) 0.114(2) 0.0869(17) -0.0640(17) -0.0204(14) 0.0256(16)
C4B 0.112(2) 0.0905(19) 0.0837(17) -0.0338(16) 0.0247(14) -0.0436(15)

loop_
_atom_type_symbol
_atom_type_description
_atom_type_scat_dispersion_real
_atom_type_scat_dispersion_imag
_atom_type_scat_source
C C 0.0181 0.0091 'International Tables Vol C Tables 4.2.6.8 and 6.1.1.4'
H H 0.0000 0.0000 'International Tables Vol C Tables 4.2.6.8 and 6.1.1.4'
O O 0.0492 0.0322 'International Tables Vol C Tables 4.2.6.8 and 6.1.1.4'

loop_
_geom_angle_atom_site_label_1
_geom_angle_atom_site_label_2
_geom_angle_atom_site_label_3
_geom_angle_site_symmetry_1
_geom_angle_site_symmetry_3
_geom_angle
_geom_angle_publ_flag
C1A O1A H1A . . 109.5 ?
C1B O1B H1B . . 109.5 ?
C7B C8B C8B . 2_556 178.17(13) ?
C8B C7B C1B . . 178.07(17) ?
C8A C7A C1A . . 178.52(18) ?
O1A C1A C7A . . 108.79(12) ?
O1A C1A C2A . . 106.62(13) ?
O1A C1A C6A . . 110.19(12) ?
C7A C1A C2A . . 110.74(13) ?
C7A C1A C6A . . 109.69(14) ?
C2A C1A C6A . . 110.76(14) ?
O1B C1B C7B . . 108.22(12) ?
O1B C1B C6B . . 106.85(12) ?
O1B C1B C2B . . 110.61(13) ?
C7B C1B C6B . . 110.61(12) ?
C7B C1B C2B . . 110.33(13) ?
C6B C1B C2B . . 110.15(14) ?
C7A C8A C8A . 3_666 179.4(2) ?
C1B C6B H6BA . . 109.4 ?
C1B C6B H6BB . . 109.4 ?
C1B C6B C5B . . 111.36(15) ?
H6BA C6B H6BB . . 108.0 ?
C5B C6B H6BA . . 109.4 ?
C5B C6B H6BB . . 109.4 ?
C1A C2A H2AA . . 109.3 ?
C1A C2A H2AB . . 109.3 ?
C1A C2A C3A . . 111.56(16) ?
H2AA C2A H2AB . . 108.0 ?
C3A C2A H2AA . . 109.3 ?
C3A C2A H2AB . . 109.3 ?
C1A C6A H6AA . . 109.2 ?
C1A C6A H6AB . . 109.2 ?
H6AA C6A H6AB . . 107.9 ?
C5A C6A C1A . . 111.90(15) ?
C5A C6A H6AA . . 109.2 ?
C5A C6A H6AB . . 109.2 ?
C1B C2B H2BA . . 109.2 ?
C1B C2B H2BB . . 109.2 ?
H2BA C2B H2BB . . 107.9 ?
C3B C2B C1B . . 112.03(15) ?
C3B C2B H2BA . . 109.2 ?
C3B C2B H2BB . . 109.2 ?
C6B C5B H5BA . . 109.3 ?
C6B C5B H5BB . . 109.3 ?
H5BA C5B H5BB . . 107.9 ?
C4B C5B C6B . . 111.67(18) ?
C4B C5B H5BA . . 109.3 ?
C4B C5B H5BB . . 109.3 ?
C2B C3B H3BA . . 109.4 ?
C2B C3B H3BB . . 109.4 ?
C2B C3B C4B . . 111.26(19) ?
H3BA C3B H3BB . . 108.0 ?
C4B C3B H3BA . . 109.4 ?
C4B C3B H3BB . . 109.4 ?
C2A C3A H3AA . . 109.4 ?
C2A C3A H3AB . . 109.4 ?
C2A C3A C4A . . 111.19(18) ?
H3AA C3A H3AB . . 108.0 ?
C4A C3A H3AA . . 109.4 ?
C4A C3A H3AB . . 109.4 ?
C6A C5A H5AA . . 109.5 ?
C6A C5A H5AB . . 109.5 ?
H5AA C5A H5AB . . 108.1 ?
C4A C5A C6A . . 110.6(2) ?
C4A C5A H5AA . . 109.5 ?
C4A C5A H5AB . . 109.5 ?
C3A C4A H4AA . . 109.3 ?
C3A C4A H4AB . . 109.3 ?
C5A C4A C3A . . 111.62(18) ?
C5A C4A H4AA . . 109.3 ?
C5A C4A H4AB . . 109.3 ?
H4AA C4A H4AB . . 108.0 ?
C5B C4B H4BA . . 109.3 ?
C5B C4B H4BB . . 109.3 ?
C3B C4B C5B . . 111.81(18) ?
C3B C4B H4BA . . 109.3 ?
C3B C4B H4BB . . 109.3 ?
H4BA C4B H4BB . . 107.9 ?

loop_
_geom_bond_atom_site_label_1
_geom_bond_atom_site_label_2
_geom_bond_site_symmetry_2
_geom_bond_distance
_geom_bond_publ_flag
O1A H1A . 0.8200 ?
O1A C1A . 1.4365(18) ?
O1B H1B . 0.8200 ?
O1B C1B . 1.4379(18) ?
C8B C8B 2_556 1.381(3) ?
C8B C7B . 1.195(2) ?
C7B C1B . 1.4764(19) ?
C7A C1A . 1.4709(19) ?
C7A C8A . 1.192(2) ?
C1A C2A . 1.521(2) ?
C1A C6A . 1.525(2) ?
C1B C6B . 1.520(2) ?
C1B C2B . 1.521(2) ?
C8A C8A 3_666 1.384(3) ?
C6B H6BA . 0.9700 ?
C6B H6BB . 0.9700 ?
C6B C5B . 1.522(3) ?
C2A H2AA . 0.9700 ?
C2A H2AB . 0.9700 ?
C2A C3A . 1.525(3) ?
C6A H6AA . 0.9700 ?
C6A H6AB . 0.9700 ?
C6A C5A . 1.517(3) ?
C2B H2BA . 0.9700 ?
C2B H2BB . 0.9700 ?
C2B C3B . 1.508(3) ?
C5B H5BA . 0.9700 ?
C5B H5BB . 0.9700 ?
C5B C4B . 1.512(4) ?
C3B H3BA . 0.9700 ?
C3B H3BB . 0.9700 ?
C3B C4B . 1.510(4) ?
C3A H3AA . 0.9700 ?
C3A H3AB . 0.9700 ?
C3A C4A . 1.526(4) ?
C5A H5AA . 0.9700 ?
C5A H5AB . 0.9700 ?
C5A C4A . 1.501(4) ?
C4A H4AA . 0.9700 ?
C4A H4AB . 0.9700 ?
C4B H4BA . 0.9700 ?
C4B H4BB . 0.9700 ?

loop_
_geom_hbond_atom_site_label_D
_geom_hbond_atom_site_label_H
_geom_hbond_atom_site_label_A
_geom_hbond_site_symmetry_D
_geom_hbond_site_symmetry_H
_geom_hbond_site_symmetry_A
_geom_hbond_distance_DH
_geom_hbond_distance_HA
_geom_hbond_distance_DA
_geom_hbond_angle_DHA
_geom_hbond_publ_flag
O1B H1B O1A . . 2_656 0.82 1.96 2.7709(15) 168 yes
O1A H1A O1B ? ? ? 0.82 1.94 2.7481(15) 168 yes

loop_
_geom_torsion_atom_site_label_1
_geom_torsion_atom_site_label_2
_geom_torsion_atom_site_label_3
_geom_torsion_atom_site_label_4
_geom_torsion_site_symmetry_1
_geom_torsion_site_symmetry_2
_geom_torsion_site_symmetry_3
_geom_torsion_site_symmetry_4
_geom_torsion
_geom_torsion_publ_flag
O1A C1A C2A C3A . . . . -173.86(15) ?
O1A C1A C6A C5A . . . . 173.01(15) ?
O1B C1B C6B C5B . . . . 175.44(15) ?
O1B C1B C2B C3B . . . . -173.98(14) ?
C7B C1B C6B C5B . . . . -67.0(2) ?
C7B C1B C2B C3B . . . . 66.31(19) ?
C7A C1A C2A C3A . . . . 67.9(2) ?
C7A C1A C6A C5A . . . . -67.3(2) ?
C1A C2A C3A C4A . . . . 54.2(2) ?
C1A C6A C5A C4A . . . . -56.5(2) ?
C1B C6B C5B C4B . . . . -54.8(2) ?
C1B C2B C3B C4B . . . . 55.6(2) ?
C6B C1B C2B C3B . . . . -56.09(19) ?
C6B C5B C4B C3B . . . . 54.0(2) ?
C2A C1A C6A C5A . . . . 55.3(2) ?
C2A C3A C4A C5A . . . . -55.5(3) ?
C6A C1A C2A C3A . . . . -54.0(2) ?
C6A C5A C4A C3A . . . . 56.3(3) ?
C2B C1B C6B C5B . . . . 55.26(19) ?
C2B C3B C4B C5B . . . . -54.2(3) ?

_cod_database_fobs_code 2022778
